data_4115949
loop_
_publ_author_name
'Shigeki Matsunaga'
'Jagattaran Das'
'Jochen Roels'
'Erasmus M. Vogl'
'Noriyoshi Yamamoto'
'Takehiko Iida'
'Kentaro Yamaguchi'
'Masakatsu Shibasaki'

_publ_section_title
;
 Catalytic Enantioselectivemeso-Epoxide Ring Opening Reaction with
 Phenolic Oxygen Nucleophile Promoted by Gallium Heterobimetallic
 Multifunctional Complexes
;
_journal_name_full 'Journal of the American Chemical Society'
_journal_page_first 2252
_journal_page_last 2260
_journal_paper_doi 10.1021/ja993650f
_journal_volume 122
_journal_year 2000
_chemical_formula_sum 'C65 H70 Ga Li O10'
_chemical_formula_weight 1087.92
_space_group_IT_number 4
_symmetry_cell_setting monoclinic
_symmetry_Int_Tables_number 4
_symmetry_space_group_name_Hall 'P 2yb'
_symmetry_space_group_name_H-M 'P 1 21 1'
_audit_creation_date 'Mon Jun  7 15:26:51 1999'
_audit_creation_method 'from TEXRAY.INF file'
_cell_angle_alpha 90
_cell_angle_beta 106.32(3)
_cell_angle_gamma 90
_cell_formula_units_Z 2
_cell_length_a 10.013(5)
_cell_length_b 19.02(1)
_cell_length_c 15.34(1)
_cell_measurement_reflns_used 0
_cell_measurement_temperature 135.2
_cell_measurement_theta_max 0.0
_cell_measurement_theta_min 0.0
_cell_volume 2804(3)
_computing_cell_refinement 'MSC/AFC Diffractometer Control'
_computing_data_collection 'MSC/AFC Diffractometer Control'
_computing_data_reduction teXsan
_computing_publication_material teXsan
_computing_structure_refinement teXsan
_diffrn_ambient_temperature 135.2
_diffrn_detector_area_resol_mean 0.004926
_diffrn_measurement_device_type 'Rigaku RAXIS-II'
_diffrn_radiation_detector 'Imaging Plate'
_diffrn_radiation_monochromator graphite
_diffrn_radiation_source 'Rigaku rotating anode'
_diffrn_radiation_type 'Mo K\a'
_diffrn_radiation_wavelength 0.7107
_diffrn_reflns_av_R_equivalents 0.000
_diffrn_reflns_av_sigmaI/netI 0.032
_diffrn_reflns_limit_h_max 0
_diffrn_reflns_limit_h_min -11
_diffrn_reflns_limit_k_max 22
_diffrn_reflns_limit_k_min 0
_diffrn_reflns_limit_l_max 18
_diffrn_reflns_limit_l_min -17
_diffrn_reflns_number 4229
_diffrn_reflns_reduction_process 'Lp corrections applied'
_diffrn_reflns_theta_max 0.00
_diffrn_reflns_theta_min 0.00
_exptl_absorpt_coefficient_mu 0.551
_exptl_absorpt_correction_type none
_exptl_crystal_colour clear
_exptl_crystal_density_diffrn 1.289
_exptl_crystal_description prism
_exptl_crystal_F_000 1148.00
_exptl_crystal_size_max 0.380
_exptl_crystal_size_mid 0.250
_exptl_crystal_size_min 0.200
_refine_diff_density_max 0.50
_refine_diff_density_min -0.45
_refine_ls_extinction_coef 0.031(2)
_refine_ls_extinction_method 'Zachariasen(1967) type 2 gaussian isotropic'
_refine_ls_goodness_of_fit_ref 2.842
_refine_ls_hydrogen_treatment noref
_refine_ls_matrix_type full
_refine_ls_number_constraints 0
_refine_ls_number_parameters 695
_refine_ls_number_reflns 3759
_refine_ls_number_restraints 0
_refine_ls_R_factor_all 0.0665
_refine_ls_R_factor_gt 0.0665
_refine_ls_shift/su_max 0.7190
_refine_ls_shift/su_mean 0.0390
_refine_ls_structure_factor_coef F
_refine_ls_weighting_details 'w = 1/[\s^2^(Fo) + 0.00031|Fo|^2^]'
_refine_ls_weighting_scheme calc
_refine_ls_wR_factor_gt 0.0771
_refine_ls_wR_factor_ref 0.0770
_reflns_number_gt 3759
_reflns_number_total 4229
_reflns_threshold_expression >2.0sigma(I)
_cod_data_source_file ja993650f.cif
_cod_data_source_block JA993650F-283
_cod_original_cell_volume 2802(3)
_cod_original_sg_symbol_H-M 'P 21 '
_cod_original_formula_sum 'C65 H70 Ga Li O10 '
_cod_database_code 4115949

loop_
_symmetry_equiv_pos_as_xyz
x,y,z
-x,1/2+y,-z

loop_
_atom_site_label
_atom_site_type_symbol
_atom_site_fract_x
_atom_site_fract_y
_atom_site_fract_z
_atom_site_U_iso_or_equiv
_atom_site_adp_type
_atom_site_occupancy
_atom_site_calc_flag
Ga(1) Ga -0.23242(5) -0.1520(5) -0.23085(4) 0.0449(1) Uani 1.00 d
O(1) O -0.1340(3) -0.1643(6) -0.5072(3) 0.047(1) Uani 1.00 d
O(2) O -0.3155(3) -0.2093(6) -0.3262(3) 0.047(1) Uani 1.00 d
O(3) O -0.1416(4) -0.2048(6) -0.1349(3) 0.051(1) Uani 1.00 d
O(4) O -0.3657(3) -0.0894(6) -0.2156(3) 0.052(1) Uani 1.00 d
O(5) O -0.0973(3) -0.0910(6) -0.2551(2) 0.0440(10) Uani 1.00 d
O(6) O 0.2042(3) -0.1599(6) -0.2192(3) 0.058(1) Uani 1.00 d
O(7) O 0.1430(4) -0.0699(6) -0.0715(3) 0.065(1) Uani 1.00 d
O(8) O 0.1739(5) 0.0043(6) -0.2441(4) 0.079(2) Uani 1.00 d
O(9) O -0.3624(8) -0.1530(7) -0.7198(6) 0.153(3) Uani 1.00 d
O(10) O -0.486(2) -0.2136(8) -0.8609(9) 0.380(9) Uani 1.00 d
C(1) C -0.2410(5) -0.2073(6) -0.4892(4) 0.048(2) Uani 1.00 d
C(2) C -0.1880(5) -0.2618(6) -0.4181(5) 0.046(1) Uani 1.00 d
C(3) C -0.0980(5) -0.3123(6) -0.4308(4) 0.049(2) Uani 1.00 d
C(4) C -0.0387(5) -0.3637(6) -0.3636(4) 0.047(1) Uani 1.00 d
C(5) C 0.0674(5) -0.4104(6) -0.3707(4) 0.049(2) Uani 1.00 d
C(6) C 0.1274(6) -0.4568(6) -0.3028(4) 0.055(2) Uani 1.00 d
C(7) C 0.0838(6) -0.4575(6) -0.2250(4) 0.056(2) Uani 1.00 d
C(8) C -0.0206(5) -0.4126(6) -0.2145(4) 0.046(1) Uani 1.00 d
C(9) C -0.0811(5) -0.3633(6) -0.2793(4) 0.044(1) Uani 1.00 d
C(10) C -0.1808(5) -0.3140(6) -0.2696(4) 0.042(1) Uani 1.00 d
C(11) C -0.2307(5) -0.2625(6) -0.3392(4) 0.046(1) Uani 1.00 d
C(12) C -0.2343(5) -0.3169(6) -0.1885(4) 0.043(1) Uani 1.00 d
C(13) C -0.3173(5) -0.3768(6) -0.1773(4) 0.049(1) Uani 1.00 d
C(14) C -0.3591(5) -0.4305(6) -0.2445(4) 0.053(2) Uani 1.00 d
C(15) C -0.4388(6) -0.4863(6) -0.2317(5) 0.064(2) Uani 1.00 d
C(16) C -0.4821(6) -0.4919(7) -0.1512(6) 0.074(2) Uani 1.00 d
C(17) C -0.4445(6) -0.4411(7) -0.0878(5) 0.067(2) Uani 1.00 d
C(18) C -0.3639(5) -0.3822(6) -0.0976(4) 0.053(2) Uani 1.00 d
C(19) C -0.3346(7) -0.3285(7) -0.0347(5) 0.062(2) Uani 1.00 d
C(20) C -0.2641(7) -0.2699(7) -0.0506(5) 0.064(2) Uani 1.00 d
C(21) C -0.2124(5) -0.2641(6) -0.1268(4) 0.045(1) Uani 1.00 d
C(22) C -0.0655(5) -0.1209(6) -0.4327(4) 0.048(1) Uani 1.00 d
C(23) C -0.1528(5) -0.0591(6) -0.4160(4) 0.043(1) Uani 1.00 d
C(24) C -0.2189(5) -0.0174(6) -0.4844(4) 0.047(2) Uani 1.00 d
C(25) C -0.3028(5) 0.0410(6) -0.4746(4) 0.047(1) Uani 1.00 d
C(26) C -0.3763(5) 0.0837(6) -0.5483(5) 0.057(2) Uani 1.00 d
C(27) C -0.4584(5) 0.1388(6) -0.5332(4) 0.057(2) Uani 1.00 d
C(28) C -0.4713(5) 0.1523(6) -0.4488(5) 0.053(1) Uani 1.00 d
C(29) C -0.4025(5) 0.1120(6) -0.3733(4) 0.048(1) Uani 1.00 d
C(30) C -0.3161(5) 0.0545(6) -0.3832(4) 0.044(1) Uani 1.00 d
C(31) C -0.2452(5) 0.0112(6) -0.3116(4) 0.045(1) Uani 1.00 d
C(32) C -0.1667(5) -0.0452(6) -0.3285(4) 0.043(1) Uani 1.00 d
C(33) C -0.2569(5) 0.0234(6) -0.2162(4) 0.043(1) Uani 1.00 d
C(34) C -0.1991(5) 0.0859(6) -0.1661(4) 0.050(1) Uani 1.00 d
C(35) C -0.1208(5) 0.1352(6) -0.2006(4) 0.054(2) Uani 1.00 d
C(36) C -0.0640(7) 0.1933(6) -0.1518(6) 0.076(2) Uani 1.00 d
C(37) C -0.0743(7) 0.2044(6) -0.0572(6) 0.079(2) Uani 1.00 d
C(38) C -0.1509(7) 0.1582(7) -0.0281(5) 0.072(2) Uani 1.00 d
C(39) C -0.2170(6) 0.0976(6) -0.0806(5) 0.061(2) Uani 1.00 d
C(40) C -0.2894(6) 0.0454(7) -0.0420(5) 0.064(2) Uani 1.00 d
C(41) C -0.3387(6) -0.0131(6) -0.0872(5) 0.060(2) Uani 1.00 d
C(42) C -0.3182(5) -0.0264(6) -0.1735(5) 0.052(1) Uani 1.00 d
C(43) C 0.1617(6) -0.2326(6) -0.2145(6) 0.067(2) Uani 1.00 d
C(44) C 0.2941(7) -0.2753(7) -0.1873(7) 0.091(3) Uani 1.00 d
C(45) C 0.3865(8) -0.2345(8) -0.2335(7) 0.100(3) Uani 1.00 d
C(46) C 0.3452(6) -0.1582(8) -0.2256(6) 0.098(2) Uani 1.00 d
C(47) C 0.0596(6) -0.0245(7) -0.0292(5) 0.076(2) Uani 1.00 d
C(48) C 0.0344(9) -0.0680(8) 0.0426(6) 0.102(3) Uani 1.00 d
C(49) C 0.1664(9) -0.1073(7) 0.0840(6) 0.095(3) Uani 1.00 d
C(50) C 0.2175(8) -0.1182(7) -0.0012(5) 0.080(2) Uani 1.00 d
C(51) C 0.172(1) 0.0288(8) -0.3320(7) 0.135(4) Uani 1.00 d
C(52) C 0.2384(10) 0.0967(9) -0.3227(10) 0.149(4) Uani 1.00 d
C(53) C 0.322(1) 0.0998(9) -0.2291(10) 0.159(5) Uani 1.00 d
C(54) C 0.2609(9) 0.0534(8) -0.1743(7) 0.108(3) Uani 1.00 d
C(55) C 0.2228(6) -0.1674(6) -0.5486(6) 0.066(2) Uani 1.00 d
C(56) C 0.1642(5) -0.1086(7) -0.5931(6) 0.070(2) Uani 1.00 d
C(57) C 0.2238(7) -0.0443(6) -0.5806(6) 0.078(2) Uani 1.00 d
C(58) C 0.3517(6) -0.0366(6) -0.5116(5) 0.070(2) Uani 1.00 d
C(59) C 0.4138(6) -0.0945(7) -0.4657(5) 0.071(2) Uani 1.00 d
C(60) C 0.3509(6) -0.1599(7) -0.4855(5) 0.069(2) Uani 1.00 d
C(61) C 0.1539(9) -0.2371(8) -0.5699(9) 0.107(3) Uani 1.00 d
C(62) C -0.300(3) -0.162(1) -0.7855(10) 0.26(1) Uani 1.00 d
C(63) C -0.257(2) -0.151(1) -0.839(1) 0.178(6) Uani 1.00 d
C(64) C -0.497(2) -0.1812(9) -0.725(2) 0.243(7) Uani 1.00 d
C(65) C -0.584(1) -0.210(1) -0.737(1) 0.214(7) Uani 1.00 d
Li(1) Li 0.0988(9) -0.0770(7) -0.2003(8) 0.058(2) Uani 1.00 d
H(1) H -0.2901 -0.2303 -0.5444 0.0603 Uiso 1.00 calc
H(2) H -0.3066 -0.1774 -0.4710 0.0603 Uiso 1.00 calc
H(3) H -0.0725 -0.3126 -0.4871 0.0587 Uiso 1.00 calc
H(4) H 0.0996 -0.4104 -0.4238 0.0607 Uiso 1.00 calc
H(5) H 0.1995 -0.4870 -0.3084 0.0641 Uiso 1.00 calc
H(6) H 0.1249 -0.4900 -0.1774 0.0625 Uiso 1.00 calc
H(7) H -0.0500 -0.4142 -0.1597 0.0545 Uiso 1.00 calc
H(8) H -0.3337 -0.4248 -0.3004 0.0694 Uiso 1.00 calc
H(9) H -0.4623 -0.5238 -0.2784 0.0784 Uiso 1.00 calc
H(10) H -0.5388 -0.5304 -0.1437 0.0890 Uiso 1.00 calc
H(11) H -0.4742 -0.4449 -0.0335 0.0804 Uiso 1.00 calc
H(12) H -0.3647 -0.3307 0.0194 0.0757 Uiso 1.00 calc
H(13) H -0.2464 -0.2308 -0.0074 0.0808 Uiso 1.00 calc
H(14) H 0.0188 -0.1021 -0.4424 0.0592 Uiso 1.00 calc
H(15) H -0.0393 -0.1488 -0.3786 0.0592 Uiso 1.00 calc
H(16) H -0.2090 -0.0252 -0.5434 0.0594 Uiso 1.00 calc
H(17) H -0.3671 0.0753 -0.6084 0.0705 Uiso 1.00 calc
H(18) H -0.5074 0.1687 -0.5830 0.0705 Uiso 1.00 calc
H(19) H -0.5293 0.1908 -0.4382 0.0662 Uiso 1.00 calc
H(20) H -0.4122 0.1224 -0.3126 0.0617 Uiso 1.00 calc
H(21) H -0.1079 0.1291 -0.2600 0.0650 Uiso 1.00 calc
H(22) H -0.0146 0.2271 -0.1768 0.0848 Uiso 1.00 calc
H(23) H -0.0331 0.2454 -0.0218 0.0936 Uiso 1.00 calc
H(24) H -0.1610 0.1643 0.0331 0.0849 Uiso 1.00 calc
H(25) H -0.2983 0.0522 0.0192 0.0763 Uiso 1.00 calc
H(26) H -0.3888 -0.0471 -0.0619 0.0756 Uiso 1.00 calc
H(27) H 0.1059 -0.2485 -0.2733 0.0816 Uiso 1.00 calc
H(28) H 0.1075 -0.2382 -0.1727 0.0816 Uiso 1.00 calc
H(29) H 0.2847 -0.3231 -0.2047 0.1051 Uiso 1.00 calc
H(30) H 0.3348 -0.2750 -0.1200 0.1051 Uiso 1.00 calc
H(31) H 0.3684 -0.2474 -0.2943 0.1260 Uiso 1.00 calc
H(32) H 0.4836 -0.2401 -0.2029 0.1260 Uiso 1.00 calc
H(33) H 0.4049 -0.1346 -0.1730 0.1197 Uiso 1.00 calc
H(34) H 0.3494 -0.1306 -0.2780 0.1197 Uiso 1.00 calc
H(35) H -0.0254 -0.0104 -0.0705 0.0918 Uiso 1.00 calc
H(36) H 0.1093 0.0166 -0.0012 0.0918 Uiso 1.00 calc
H(37) H -0.0405 -0.1013 0.0155 0.1179 Uiso 1.00 calc
H(38) H 0.0042 -0.0410 0.0857 0.1179 Uiso 1.00 calc
H(39) H 0.1547 -0.1505 0.1135 0.1150 Uiso 1.00 calc
H(40) H 0.2326 -0.0790 0.1298 0.1150 Uiso 1.00 calc
H(41) H 0.3142 -0.1113 0.0098 0.0945 Uiso 1.00 calc
H(42) H 0.1953 -0.1654 -0.0250 0.0945 Uiso 1.00 calc
H(43) H 0.0782 0.0313 -0.3700 0.1527 Uiso 1.00 calc
H(44) H 0.2225 -0.0035 -0.3579 0.1527 Uiso 1.00 calc
H(45) H 0.1704 0.1366 -0.3322 0.1806 Uiso 1.00 calc
H(46) H 0.2890 0.1062 -0.3677 0.1806 Uiso 1.00 calc
H(47) H 0.3407 0.1446 -0.2080 0.1944 Uiso 1.00 calc
H(48) H 0.4168 0.0797 -0.2326 0.1944 Uiso 1.00 calc
H(49) H 0.3323 0.0241 -0.1297 0.1304 Uiso 1.00 calc
H(50) H 0.2118 0.0776 -0.1405 0.1304 Uiso 1.00 calc
H(51) H 0.0761 -0.1123 -0.6392 0.0776 Uiso 1.00 calc
H(52) H 0.1809 -0.0044 -0.6166 0.0948 Uiso 1.00 calc
H(53) H 0.3928 0.0107 -0.4942 0.0822 Uiso 1.00 calc
H(54) H 0.5041 -0.0887 -0.4196 0.0818 Uiso 1.00 calc
H(55) H 0.3987 -0.2016 -0.4502 0.0829 Uiso 1.00 calc
H(56) H 0.0645 -0.2376 -0.5588 0.1256 Uiso 1.00 calc
H(57) H 0.2100 -0.2729 -0.5303 0.1256 Uiso 1.00 calc
H(58) H 0.1436 -0.2514 -0.6308 0.1256 Uiso 1.00 calc
H(59) H -0.2898 -0.2085 -0.7893 0.2956 Uiso 1.00 calc
H(60) H -0.1989 -0.1456 -0.7425 0.2956 Uiso 1.00 calc
H(61) H -0.1786 -0.1793 -0.8424 0.1990 Uiso 1.00 calc
H(62) H -0.2288 -0.1020 -0.8442 0.1990 Uiso 1.00 calc
H(63) H -0.3308 -0.1600 -0.8941 0.1990 Uiso 1.00 calc
H(64) H -0.5088 -0.1948 -0.7940 0.2380 Uiso 1.00 calc
H(65) H -0.5360 -0.1382 -0.7282 0.2380 Uiso 1.00 calc
H(66) H -0.6653 -0.1858 -0.7780 0.2094 Uiso 1.00 calc
H(67) H -0.6078 -0.2037 -0.6756 0.2094 Uiso 1.00 calc
H(68) H -0.5873 -0.2561 -0.7483 0.2094 Uiso 1.00 calc

loop_
_atom_site_aniso_label
_atom_site_aniso_U_11
_atom_site_aniso_U_22
_atom_site_aniso_U_33
_atom_site_aniso_U_12
_atom_site_aniso_U_13
_atom_site_aniso_U_23
Ga(1) 0.0402(3) 0.0458(3) 0.0499(3) -0.0011(3) 0.0145(2) 0.0017(4)
O(1) 0.048(2) 0.049(3) 0.046(2) 0.000(1) 0.015(1) 0.000(2)
O(2) 0.038(2) 0.046(2) 0.054(2) 0.001(1) 0.008(2) 0.007(2)
O(3) 0.051(2) 0.051(2) 0.049(2) -0.003(1) 0.013(2) 0.004(2)
O(4) 0.041(2) 0.052(2) 0.065(3) -0.002(1) 0.018(2) 0.004(2)
O(5) 0.040(2) 0.050(2) 0.041(2) 0.003(1) 0.009(1) 0.003(2)
O(6) 0.039(1) 0.058(2) 0.078(3) 0.001(2) 0.020(2) -0.006(3)
O(7) 0.054(2) 0.076(3) 0.058(3) 0.016(2) 0.003(2) 0.000(2)
O(8) 0.074(3) 0.081(3) 0.081(3) -0.021(2) 0.021(2) 0.007(2)
O(9) 0.157(5) 0.104(5) 0.170(6) 0.021(6) -0.003(4) 0.057(7)
O(10) 0.69(3) 0.150(9) 0.16(1) 0.17(2) -0.12(2) -0.102(9)
C(1) 0.045(3) 0.059(3) 0.037(3) -0.011(2) 0.004(2) -0.003(2)
C(2) 0.034(2) 0.052(3) 0.049(3) -0.008(2) 0.007(2) 0.004(2)
C(3) 0.046(3) 0.059(3) 0.041(3) 0.007(2) 0.011(2) 0.014(2)
C(4) 0.048(3) 0.048(3) 0.041(3) 0.000(2) 0.008(2) 0.003(2)
C(5) 0.057(3) 0.053(3) 0.039(3) -0.002(2) 0.015(2) 0.000(2)
C(6) 0.068(3) 0.040(3) 0.059(4) 0.010(2) 0.020(3) 0.001(2)
C(7) 0.072(3) 0.042(3) 0.051(4) 0.018(2) 0.013(3) 0.011(3)
C(8) 0.049(3) 0.048(3) 0.039(3) 0.002(2) 0.010(2) 0.007(2)
C(9) 0.048(3) 0.038(3) 0.043(3) -0.003(2) 0.010(2) 0.003(2)
C(10) 0.050(3) 0.037(3) 0.038(3) -0.011(2) 0.009(2) -0.004(2)
C(11) 0.037(3) 0.050(3) 0.046(3) -0.001(2) 0.006(2) 0.004(2)
C(12) 0.035(2) 0.046(3) 0.041(3) 0.005(2) 0.003(2) 0.010(2)
C(13) 0.039(2) 0.052(3) 0.059(3) 0.007(2) 0.017(2) 0.016(2)
C(14) 0.044(3) 0.051(3) 0.060(4) 0.003(2) 0.008(3) 0.012(2)
C(15) 0.044(3) 0.062(4) 0.075(4) -0.010(2) 0.000(3) 0.015(3)
C(16) 0.063(4) 0.075(4) 0.084(5) -0.010(3) 0.020(4) 0.027(3)
C(17) 0.053(3) 0.073(4) 0.082(5) -0.001(3) 0.029(3) 0.029(3)
C(18) 0.039(3) 0.066(3) 0.057(4) 0.008(2) 0.015(3) 0.019(2)
C(19) 0.057(3) 0.072(4) 0.063(5) 0.004(3) 0.027(3) 0.007(3)
C(20) 0.071(4) 0.077(4) 0.057(4) -0.004(3) 0.039(3) 0.007(4)
C(21) 0.034(2) 0.056(3) 0.044(3) 0.000(2) 0.010(2) 0.003(2)
C(22) 0.046(2) 0.051(3) 0.049(3) 0.001(2) 0.014(2) -0.003(2)
C(23) 0.036(2) 0.049(3) 0.048(3) -0.002(2) 0.017(2) -0.009(2)
C(24) 0.048(3) 0.049(3) 0.048(3) -0.009(2) 0.019(2) -0.002(2)
C(25) 0.048(3) 0.047(3) 0.050(3) -0.008(2) 0.018(2) -0.001(2)
C(26) 0.038(2) 0.063(3) 0.065(4) -0.007(2) 0.003(2) 0.007(3)
C(27) 0.040(2) 0.059(3) 0.058(3) -0.007(2) -0.006(3) 0.005(3)
C(28) 0.048(3) 0.041(3) 0.069(3) 0.004(2) 0.016(3) -0.002(2)
C(29) 0.038(2) 0.054(3) 0.055(3) 0.001(2) 0.019(2) -0.003(2)
C(30) 0.041(2) 0.042(3) 0.045(3) -0.006(2) 0.008(2) -0.006(2)
C(31) 0.049(3) 0.047(3) 0.045(3) 0.000(2) 0.023(3) -0.001(2)
C(32) 0.046(3) 0.035(3) 0.046(3) -0.010(2) 0.011(2) 0.000(2)
C(33) 0.031(2) 0.056(3) 0.041(3) 0.016(2) 0.006(2) 0.007(2)
C(34) 0.040(2) 0.054(3) 0.054(3) 0.009(2) 0.011(2) -0.001(2)
C(35) 0.042(3) 0.059(3) 0.054(4) 0.006(2) 0.001(3) 0.008(2)
C(36) 0.071(4) 0.055(4) 0.096(5) -0.007(3) 0.013(4) -0.010(3)
C(37) 0.067(4) 0.067(4) 0.101(5) -0.003(3) 0.020(4) -0.016(4)
C(38) 0.071(4) 0.081(4) 0.064(5) 0.001(3) 0.019(3) -0.021(3)
C(39) 0.057(3) 0.068(4) 0.060(4) 0.012(2) 0.021(3) -0.014(3)
C(40) 0.052(3) 0.093(4) 0.055(4) 0.008(3) 0.029(3) -0.008(3)
C(41) 0.039(3) 0.078(4) 0.071(4) 0.015(2) 0.028(3) 0.007(3)
C(42) 0.043(3) 0.050(3) 0.068(4) 0.004(2) 0.025(3) 0.004(2)
C(43) 0.047(3) 0.062(3) 0.094(6) -0.014(2) 0.022(3) -0.009(4)
C(44) 0.058(4) 0.084(6) 0.132(8) 0.011(3) 0.027(4) 0.007(5)
C(45) 0.071(4) 0.122(5) 0.122(8) 0.045(4) 0.051(5) 0.048(6)
C(46) 0.048(3) 0.113(4) 0.151(7) 0.000(5) 0.057(4) 0.024(7)
C(47) 0.067(3) 0.089(5) 0.065(5) 0.017(3) 0.008(3) -0.025(3)
C(48) 0.116(6) 0.120(8) 0.085(7) 0.014(5) 0.051(5) 0.004(4)
C(49) 0.139(6) 0.083(5) 0.073(6) 0.023(5) 0.048(5) 0.010(4)
C(50) 0.099(5) 0.069(4) 0.077(5) 0.034(4) 0.035(4) 0.025(4)
C(51) 0.145(8) 0.171(9) 0.072(5) -0.100(8) 0.005(6) 0.019(6)
C(52) 0.092(6) 0.170(8) 0.165(9) -0.056(6) 0.002(6) 0.075(9)
C(53) 0.143(9) 0.18(1) 0.151(9) -0.097(9) 0.033(7) 0.036(9)
C(54) 0.082(5) 0.112(7) 0.120(8) -0.039(5) 0.011(5) -0.037(5)
C(55) 0.051(2) 0.057(3) 0.095(5) -0.002(2) 0.032(2) -0.002(3)
C(56) 0.036(3) 0.070(3) 0.096(6) -0.002(2) 0.007(3) 0.010(4)
C(57) 0.064(3) 0.060(3) 0.096(6) 0.004(3) 0.001(3) 0.025(4)
C(58) 0.059(3) 0.070(4) 0.080(5) -0.010(3) 0.020(3) 0.004(3)
C(59) 0.055(3) 0.076(3) 0.072(5) 0.006(2) 0.003(3) -0.007(3)
C(60) 0.059(2) 0.070(3) 0.080(4) 0.010(3) 0.026(2) 0.006(4)
C(61) 0.091(5) 0.057(4) 0.17(1) -0.012(4) 0.034(6) -0.016(6)
C(62) 0.47(4) 0.25(2) 0.11(1) 0.24(3) 0.16(2) 0.06(1)
C(63) 0.22(1) 0.135(10) 0.21(1) 0.07(1) 0.12(1) 0.00(1)
C(64) 0.138(7) 0.087(8) 0.38(3) -0.030(7) -0.13(1) 0.06(1)
C(65) 0.110(7) 0.21(2) 0.28(2) -0.016(7) -0.010(9) 0.19(2)
Li(1) 0.045(2) 0.063(4) 0.061(3) 0.004(3) 0.006(4) -0.014(4)

loop_
_atom_type_symbol
_atom_type_description
_atom_type_scat_dispersion_real
_atom_type_scat_dispersion_imag
_atom_type_scat_source
C C 0.003 0.002
;International Tables for Crystallography
(1992, Vol. C, Tables 4.2.6.8 and 6.1.1.1)
;
H H 0.000 0.000
;International Tables for Crystallography
(1992, Vol. C, Table 6.1.1.2)
;
O O 0.011 0.006
;International Tables for Crystallography
(1992, Vol. C, Tables 4.2.6.8 and 6.1.1.1)
;
Ga Ga 0.231 1.608
;International Tables for Crystallography
(1992, Vol. C, Tables 4.2.6.8 and 6.1.1.1)
;
Li Li 0.000 0.000
;International Tables for Crystallography
(1992, Vol. C, Tables 4.2.6.8 and 6.1.1.1)
;

loop_
_geom_angle_atom_site_label_1
_geom_angle_atom_site_label_2
_geom_angle_atom_site_label_3
_geom_angle
_geom_angle_site_symmetry_1
_geom_angle_site_symmetry_2
_geom_angle_site_symmetry_3
_geom_angle_publ_flag
O(2) Ga(1) O(3) 109.5(3) 1_555 1_555 1_555 yes
O(2) Ga(1) O(4) 107.6(3) 1_555 1_555 1_555 yes
O(2) Ga(1) O(5) 113.4(3) 1_555 1_555 1_555 yes
O(3) Ga(1) O(4) 118.1(3) 1_555 1_555 1_555 yes
O(3) Ga(1) O(5) 106.1(3) 1_555 1_555 1_555 yes
O(4) Ga(1) O(5) 102.1(3) 1_555 1_555 1_555 yes
C(1) O(1) C(22) 113.3(6) 1_555 1_555 1_555 yes
Ga(1) O(2) C(11) 113.2(5) 1_555 1_555 1_555 yes
Ga(1) O(3) C(21) 112.4(6) 1_555 1_555 1_555 yes
Ga(1) O(4) C(42) 116.9(5) 1_555 1_555 1_555 yes
Ga(1) O(5) C(32) 108.0(4) 1_555 1_555 1_555 yes
Ga(1) O(5) Li(1) 134.0(7) 1_555 1_555 1_555 yes
C(32) O(5) Li(1) 117.9(7) 1_555 1_555 1_555 yes
C(43) O(6) C(46) 109.3(9) 1_555 1_555 1_555 yes
C(43) O(6) Li(1) 125.4(7) 1_555 1_555 1_555 yes
C(46) O(6) Li(1) 124.7(9) 1_555 1_555 1_555 yes
C(47) O(7) C(50) 106.3(8) 1_555 1_555 1_555 yes
C(47) O(7) Li(1) 120.2(8) 1_555 1_555 1_555 yes
C(50) O(7) Li(1) 130.3(8) 1_555 1_555 1_555 yes
C(51) O(8) C(54) 108(1) 1_555 1_555 1_555 yes
C(51) O(8) Li(1) 133(1) 1_555 1_555 1_555 yes
C(54) O(8) Li(1) 117(1) 1_555 1_555 1_555 yes
C(62) O(9) C(64) 122(3) 1_555 1_555 1_555 yes
O(1) C(1) C(2) 114.0(7) 1_555 1_555 1_555 yes
O(1) C(1) H(1) 108.4(9) 1_555 1_555 1_555 no
O(1) C(1) H(2) 108(1) 1_555 1_555 1_555 no
C(2) C(1) H(1) 108(1) 1_555 1_555 1_555 no
C(2) C(1) H(2) 109(1) 1_555 1_555 1_555 no
H(1) C(1) H(2) 107.5(9) 1_555 1_555 1_555 no
C(1) C(2) C(3) 119.8(9) 1_555 1_555 1_555 yes
C(1) C(2) C(11) 120.6(8) 1_555 1_555 1_555 yes
C(3) C(2) C(11) 119.6(9) 1_555 1_555 1_555 yes
C(2) C(3) C(4) 122.4(9) 1_555 1_555 1_555 yes
C(2) C(3) H(3) 118(1) 1_555 1_555 1_555 no
C(4) C(3) H(3) 118(1) 1_555 1_555 1_555 no
C(3) C(4) C(5) 123.1(8) 1_555 1_555 1_555 yes
C(3) C(4) C(9) 118.0(7) 1_555 1_555 1_555 yes
C(5) C(4) C(9) 118.7(8) 1_555 1_555 1_555 yes
C(4) C(5) C(6) 121.7(8) 1_555 1_555 1_555 yes
C(4) C(5) H(4) 120(1) 1_555 1_555 1_555 no
C(6) C(5) H(4) 117(1) 1_555 1_555 1_555 no
C(5) C(6) C(7) 119.2(8) 1_555 1_555 1_555 yes
C(5) C(6) H(5) 120(1) 1_555 1_555 1_555 no
C(7) C(6) H(5) 120(1) 1_555 1_555 1_555 no
C(6) C(7) C(8) 121.4(9) 1_555 1_555 1_555 yes
C(6) C(7) H(6) 119.6(9) 1_555 1_555 1_555 no
C(8) C(7) H(6) 119.0(10) 1_555 1_555 1_555 no
C(7) C(8) C(9) 121.8(8) 1_555 1_555 1_555 yes
C(7) C(8) H(7) 120(1) 1_555 1_555 1_555 no
C(9) C(8) H(7) 118(1) 1_555 1_555 1_555 no
C(4) C(9) C(8) 117.0(7) 1_555 1_555 1_555 yes
C(4) C(9) C(10) 119.0(8) 1_555 1_555 1_555 yes
C(8) C(9) C(10) 123.9(8) 1_555 1_555 1_555 yes
C(9) C(10) C(11) 119.0(8) 1_555 1_555 1_555 yes
C(9) C(10) C(12) 119.8(8) 1_555 1_555 1_555 yes
C(11) C(10) C(12) 121.1(8) 1_555 1_555 1_555 yes
O(2) C(11) C(2) 118.3(9) 1_555 1_555 1_555 yes
O(2) C(11) C(10) 119.8(8) 1_555 1_555 1_555 yes
C(2) C(11) C(10) 121.8(8) 1_555 1_555 1_555 yes
C(10) C(12) C(13) 118.8(9) 1_555 1_555 1_555 yes
C(10) C(12) C(21) 122.1(8) 1_555 1_555 1_555 yes
C(13) C(12) C(21) 119.0(8) 1_555 1_555 1_555 yes
C(12) C(13) C(14) 122.6(8) 1_555 1_555 1_555 yes
C(12) C(13) C(18) 119.6(9) 1_555 1_555 1_555 yes
C(14) C(13) C(18) 117.9(8) 1_555 1_555 1_555 yes
C(13) C(14) C(15) 120.9(9) 1_555 1_555 1_555 yes
C(13) C(14) H(8) 117(1) 1_555 1_555 1_555 no
C(15) C(14) H(8) 121(1) 1_555 1_555 1_555 no
C(14) C(15) C(16) 120(1) 1_555 1_555 1_555 yes
C(14) C(15) H(9) 118(1) 1_555 1_555 1_555 no
C(16) C(15) H(9) 120(1) 1_555 1_555 1_555 no
C(15) C(16) C(17) 118.8(9) 1_555 1_555 1_555 yes
C(15) C(16) H(10) 119(1) 1_555 1_555 1_555 no
C(17) C(16) H(10) 121(1) 1_555 1_555 1_555 no
C(16) C(17) C(18) 122.9(10) 1_555 1_555 1_555 yes
C(16) C(17) H(11) 118(1) 1_555 1_555 1_555 no
C(18) C(17) H(11) 118(1) 1_555 1_555 1_555 no
C(13) C(18) C(17) 118(1) 1_555 1_555 1_555 yes
C(13) C(18) C(19) 119.4(9) 1_555 1_555 1_555 yes
C(17) C(18) C(19) 121.8(9) 1_555 1_555 1_555 yes
C(18) C(19) C(20) 119.5(10) 1_555 1_555 1_555 yes
C(18) C(19) H(12) 121(1) 1_555 1_555 1_555 no
C(20) C(19) H(12) 119(1) 1_555 1_555 1_555 no
C(19) C(20) C(21) 122(1) 1_555 1_555 1_555 yes
C(19) C(20) H(13) 119(1) 1_555 1_555 1_555 no
C(21) C(20) H(13) 117(1) 1_555 1_555 1_555 no
O(3) C(21) C(12) 122.6(8) 1_555 1_555 1_555 yes
O(3) C(21) C(20) 117.7(9) 1_555 1_555 1_555 yes
C(12) C(21) C(20) 119.7(9) 1_555 1_555 1_555 yes
O(1) C(22) C(23) 114.3(7) 1_555 1_555 1_555 yes
O(1) C(22) H(14) 109.7(9) 1_555 1_555 1_555 no
O(1) C(22) H(15) 109(1) 1_555 1_555 1_555 no
C(23) C(22) H(14) 107(1) 1_555 1_555 1_555 no
C(23) C(22) H(15) 108(1) 1_555 1_555 1_555 no
H(14) C(22) H(15) 107.5(9) 1_555 1_555 1_555 no
C(22) C(23) C(24) 120.4(9) 1_555 1_555 1_555 yes
C(22) C(23) C(32) 121.1(9) 1_555 1_555 1_555 yes
C(24) C(23) C(32) 118.5(8) 1_555 1_555 1_555 yes
C(23) C(24) C(25) 123.9(9) 1_555 1_555 1_555 yes
C(23) C(24) H(16) 119(1) 1_555 1_555 1_555 no
C(25) C(24) H(16) 116(1) 1_555 1_555 1_555 no
C(24) C(25) C(26) 123.5(9) 1_555 1_555 1_555 yes
C(24) C(25) C(30) 116.8(9) 1_555 1_555 1_555 yes
C(26) C(25) C(30) 119.7(8) 1_555 1_555 1_555 yes
C(25) C(26) C(27) 119.9(10) 1_555 1_555 1_555 yes
C(25) C(26) H(17) 119(1) 1_555 1_555 1_555 no
C(27) C(26) H(17) 120(1) 1_555 1_555 1_555 no
C(26) C(27) C(28) 121.2(10) 1_555 1_555 1_555 yes
C(26) C(27) H(18) 120(1) 1_555 1_555 1_555 no
C(28) C(27) H(18) 118(1) 1_555 1_555 1_555 no
C(27) C(28) C(29) 121.9(8) 1_555 1_555 1_555 yes
C(27) C(28) H(19) 121(1) 1_555 1_555 1_555 no
C(29) C(28) H(19) 116(1) 1_555 1_555 1_555 no
C(28) C(29) C(30) 120.2(8) 1_555 1_555 1_555 yes
C(28) C(29) H(20) 121(1) 1_555 1_555 1_555 no
C(30) C(29) H(20) 118(1) 1_555 1_555 1_555 no
C(25) C(30) C(29) 117.1(9) 1_555 1_555 1_555 yes
C(25) C(30) C(31) 119.1(8) 1_555 1_555 1_555 yes
C(29) C(30) C(31) 123.9(8) 1_555 1_555 1_555 yes
C(30) C(31) C(32) 119.7(9) 1_555 1_555 1_555 yes
C(30) C(31) C(33) 120.5(8) 1_555 1_555 1_555 yes
C(32) C(31) C(33) 119.7(9) 1_555 1_555 1_555 yes
O(5) C(32) C(23) 118.4(7) 1_555 1_555 1_555 yes
O(5) C(32) C(31) 119.6(8) 1_555 1_555 1_555 yes
C(23) C(32) C(31) 122.0(9) 1_555 1_555 1_555 yes
C(31) C(33) C(34) 120.7(8) 1_555 1_555 1_555 yes
C(31) C(33) C(42) 120.9(9) 1_555 1_555 1_555 yes
C(34) C(33) C(42) 118.3(9) 1_555 1_555 1_555 yes
C(33) C(34) C(35) 121.7(9) 1_555 1_555 1_555 yes
C(33) C(34) C(39) 119.6(9) 1_555 1_555 1_555 yes
C(35) C(34) C(39) 118.6(9) 1_555 1_555 1_555 yes
C(34) C(35) C(36) 121(1) 1_555 1_555 1_555 yes
C(34) C(35) H(21) 120(1) 1_555 1_555 1_555 no
C(36) C(35) H(21) 118(1) 1_555 1_555 1_555 no
C(35) C(36) C(37) 120(1) 1_555 1_555 1_555 yes
C(35) C(36) H(22) 120(1) 1_555 1_555 1_555 no
C(37) C(36) H(22) 118(1) 1_555 1_555 1_555 no
C(36) C(37) C(38) 115(1) 1_555 1_555 1_555 yes
C(36) C(37) H(23) 121(1) 1_555 1_555 1_555 no
C(38) C(37) H(23) 122(1) 1_555 1_555 1_555 no
C(37) C(38) C(39) 123(1) 1_555 1_555 1_555 yes
C(37) C(38) H(24) 118(1) 1_555 1_555 1_555 no
C(39) C(38) H(24) 118(1) 1_555 1_555 1_555 no
C(34) C(39) C(38) 119.3(10) 1_555 1_555 1_555 yes
C(34) C(39) C(40) 119.2(10) 1_555 1_555 1_555 yes
C(38) C(39) C(40) 121(1) 1_555 1_555 1_555 yes
C(39) C(40) C(41) 121.0(10) 1_555 1_555 1_555 yes
C(39) C(40) H(25) 119(1) 1_555 1_555 1_555 no
C(41) C(40) H(25) 119(1) 1_555 1_555 1_555 no
C(40) C(41) C(42) 120.3(9) 1_555 1_555 1_555 yes
C(40) C(41) H(26) 120(1) 1_555 1_555 1_555 no
C(42) C(41) H(26) 118(1) 1_555 1_555 1_555 no
O(4) C(42) C(33) 120.8(9) 1_555 1_555 1_555 yes
O(4) C(42) C(41) 118.0(8) 1_555 1_555 1_555 yes
C(33) C(42) C(41) 121.2(10) 1_555 1_555 1_555 yes
O(6) C(43) C(44) 106.2(8) 1_555 1_555 1_555 yes
O(6) C(43) H(27) 110(1) 1_555 1_555 1_555 no
O(6) C(43) H(28) 111(1) 1_555 1_555 1_555 no
C(44) C(43) H(27) 108(1) 1_555 1_555 1_555 no
C(44) C(43) H(28) 112(1) 1_555 1_555 1_555 no
H(27) C(43) H(28) 107(1) 1_555 1_555 1_555 no
C(43) C(44) C(45) 101(1) 1_555 1_555 1_555 yes
C(43) C(44) H(29) 115(1) 1_555 1_555 1_555 no
C(43) C(44) H(30) 110(1) 1_555 1_555 1_555 no
C(45) C(44) H(29) 112(1) 1_555 1_555 1_555 no
C(45) C(44) H(30) 110(1) 1_555 1_555 1_555 no
H(29) C(44) H(30) 106(1) 1_555 1_555 1_555 no
C(44) C(45) C(46) 103.5(9) 1_555 1_555 1_555 yes
C(44) C(45) H(31) 111(1) 1_555 1_555 1_555 no
C(44) C(45) H(32) 112(1) 1_555 1_555 1_555 no
C(46) C(45) H(31) 110(1) 1_555 1_555 1_555 no
C(46) C(45) H(32) 109(1) 1_555 1_555 1_555 no
H(31) C(45) H(32) 110(1) 1_555 1_555 1_555 no
O(6) C(46) C(45) 106(1) 1_555 1_555 1_555 yes
O(6) C(46) H(33) 109(1) 1_555 1_555 1_555 no
O(6) C(46) H(34) 109(1) 1_555 1_555 1_555 no
C(45) C(46) H(33) 112(1) 1_555 1_555 1_555 no
C(45) C(46) H(34) 111(1) 1_555 1_555 1_555 no
H(33) C(46) H(34) 106(1) 1_555 1_555 1_555 no
O(7) C(47) C(48) 103(1) 1_555 1_555 1_555 yes
O(7) C(47) H(35) 112(1) 1_555 1_555 1_555 no
O(7) C(47) H(36) 112.7(9) 1_555 1_555 1_555 no
C(48) C(47) H(35) 110(1) 1_555 1_555 1_555 no
C(48) C(47) H(36) 107(1) 1_555 1_555 1_555 no
H(35) C(47) H(36) 108(2) 1_555 1_555 1_555 no
C(47) C(48) C(49) 106(1) 1_555 1_555 1_555 yes
C(47) C(48) H(37) 108(1) 1_555 1_555 1_555 no
C(47) C(48) H(38) 112(1) 1_555 1_555 1_555 no
C(49) C(48) H(37) 109(1) 1_555 1_555 1_555 no
C(49) C(48) H(38) 112(1) 1_555 1_555 1_555 no
H(37) C(48) H(38) 106(1) 1_555 1_555 1_555 no
C(48) C(49) C(50) 99(1) 1_555 1_555 1_555 yes
C(48) C(49) H(39) 114(1) 1_555 1_555 1_555 no
C(48) C(49) H(40) 111(1) 1_555 1_555 1_555 no
C(50) C(49) H(39) 113(1) 1_555 1_555 1_555 no
C(50) C(49) H(40) 111(1) 1_555 1_555 1_555 no
H(39) C(49) H(40) 106(1) 1_555 1_555 1_555 no
O(7) C(50) C(49) 108.6(9) 1_555 1_555 1_555 yes
O(7) C(50) H(41) 109(1) 1_555 1_555 1_555 no
O(7) C(50) H(42) 106(1) 1_555 1_555 1_555 no
C(49) C(50) H(41) 113(1) 1_555 1_555 1_555 no
C(49) C(50) H(42) 110(1) 1_555 1_555 1_555 no
H(41) C(50) H(42) 108(1) 1_555 1_555 1_555 no
O(8) C(51) C(52) 108(1) 1_555 1_555 1_555 yes
O(8) C(51) H(43) 110(1) 1_555 1_555 1_555 no
O(8) C(51) H(44) 108(1) 1_555 1_555 1_555 no
C(52) C(51) H(43) 111(2) 1_555 1_555 1_555 no
C(52) C(51) H(44) 109(1) 1_555 1_555 1_555 no
H(43) C(51) H(44) 108(1) 1_555 1_555 1_555 no
C(51) C(52) C(53) 105(1) 1_555 1_555 1_555 yes
C(51) C(52) H(45) 112(1) 1_555 1_555 1_555 no
C(51) C(52) H(46) 114(2) 1_555 1_555 1_555 no
C(53) C(52) H(45) 107(2) 1_555 1_555 1_555 no
C(53) C(52) H(46) 114(1) 1_555 1_555 1_555 no
H(45) C(52) H(46) 102(2) 1_555 1_555 1_555 no
C(52) C(53) C(54) 108(1) 1_555 1_555 1_555 yes
C(52) C(53) H(47) 113(2) 1_555 1_555 1_555 no
C(52) C(53) H(48) 102(2) 1_555 1_555 1_555 no
C(54) C(53) H(47) 115(2) 1_555 1_555 1_555 no
C(54) C(53) H(48) 110(2) 1_555 1_555 1_555 no
H(47) C(53) H(48) 105(1) 1_555 1_555 1_555 no
O(8) C(54) C(53) 102(1) 1_555 1_555 1_555 yes
O(8) C(54) H(49) 107(1) 1_555 1_555 1_555 no
O(8) C(54) H(50) 114(1) 1_555 1_555 1_555 no
C(53) C(54) H(49) 112(1) 1_555 1_555 1_555 no
C(53) C(54) H(50) 113(2) 1_555 1_555 1_555 no
H(49) C(54) H(50) 106(1) 1_555 1_555 1_555 no
C(56) C(55) C(60) 117(1) 1_555 1_555 1_555 yes
C(56) C(55) C(61) 121(1) 1_555 1_555 1_555 yes
C(60) C(55) C(61) 121(1) 1_555 1_555 1_555 yes
C(55) C(56) C(57) 124.4(10) 1_555 1_555 1_555 yes
C(55) C(56) H(51) 119(1) 1_555 1_555 1_555 no
C(57) C(56) H(51) 116(1) 1_555 1_555 1_555 no
C(56) C(57) C(58) 117(1) 1_555 1_555 1_555 yes
C(56) C(57) H(52) 121(1) 1_555 1_555 1_555 no
C(58) C(57) H(52) 120(1) 1_555 1_555 1_555 no
C(57) C(58) C(59) 119(1) 1_555 1_555 1_555 yes
C(57) C(58) H(53) 120(1) 1_555 1_555 1_555 no
C(59) C(58) H(53) 119(1) 1_555 1_555 1_555 no
C(58) C(59) C(60) 119.9(10) 1_555 1_555 1_555 yes
C(58) C(59) H(54) 118(1) 1_555 1_555 1_555 no
C(60) C(59) H(54) 121(1) 1_555 1_555 1_555 no
C(55) C(60) C(59) 121(1) 1_555 1_555 1_555 yes
C(55) C(60) H(55) 120(1) 1_555 1_555 1_555 no
C(59) C(60) H(55) 118(1) 1_555 1_555 1_555 no
C(55) C(61) H(56) 111(1) 1_555 1_555 1_555 no
C(55) C(61) H(57) 109(1) 1_555 1_555 1_555 no
C(55) C(61) H(58) 112(1) 1_555 1_555 1_555 no
H(56) C(61) H(57) 106(2) 1_555 1_555 1_555 no
H(56) C(61) H(58) 108(1) 1_555 1_555 1_555 no
H(57) C(61) H(58) 107(2) 1_555 1_555 1_555 no
O(9) C(62) C(63) 160(4) 1_555 1_555 1_555 yes
O(9) C(62) H(59) 105(3) 1_555 1_555 1_555 no
O(9) C(62) H(60) 93(2) 1_555 1_555 1_555 no
C(63) C(62) H(59) 93(2) 1_555 1_555 1_555 no
C(63) C(62) H(60) 84(4) 1_555 1_555 1_555 no
H(59) C(62) H(60) 103(2) 1_555 1_555 1_555 no
C(62) C(63) H(61) 116(3) 1_555 1_555 1_555 no
C(62) C(63) H(62) 116(3) 1_555 1_555 1_555 no
C(62) C(63) H(63) 105(3) 1_555 1_555 1_555 no
H(61) C(63) H(62) 105(2) 1_555 1_555 1_555 no
H(61) C(63) H(63) 107(2) 1_555 1_555 1_555 no
H(62) C(63) H(63) 104(2) 1_555 1_555 1_555 no
O(9) C(64) C(65) 166(5) 1_555 1_555 1_555 yes
O(9) C(64) H(64) 89(2) 1_555 1_555 1_555 no
O(9) C(64) H(65) 92(1) 1_555 1_555 1_555 no
C(65) C(64) H(64) 80(3) 1_555 1_555 1_555 no
C(65) C(64) H(65) 97(3) 1_555 1_555 1_555 no
H(64) C(64) H(65) 103(2) 1_555 1_555 1_555 no
C(64) C(65) H(66) 113(2) 1_555 1_555 1_555 no
C(64) C(65) H(67) 100(5) 1_555 1_555 1_555 no
C(64) C(65) H(68) 123(3) 1_555 1_555 1_555 no
H(66) C(65) H(67) 100(2) 1_555 1_555 1_555 no
H(66) C(65) H(68) 110(3) 1_555 1_555 1_555 no
H(67) C(65) H(68) 106(2) 1_555 1_555 1_555 no
O(5) Li(1) O(6) 110.5(8) 1_555 1_555 1_555 yes
O(5) Li(1) O(7) 112.0(8) 1_555 1_555 1_555 yes
O(5) Li(1) O(8) 114.2(10) 1_555 1_555 1_555 yes
O(6) Li(1) O(7) 103.4(9) 1_555 1_555 1_555 yes
O(6) Li(1) O(8) 108.4(8) 1_555 1_555 1_555 yes
O(7) Li(1) O(8) 107.8(9) 1_555 1_555 1_555 yes

loop_
_geom_bond_atom_site_label_1
_geom_bond_atom_site_label_2
_geom_bond_distance
_geom_bond_site_symmetry_1
_geom_bond_site_symmetry_2
_geom_bond_publ_flag
Ga(1) O(2) 1.826(7) 1_555 1_555 yes
Ga(1) O(3) 1.802(7) 1_555 1_555 yes
Ga(1) O(4) 1.852(6) 1_555 1_555 yes
Ga(1) O(5) 1.897(5) 1_555 1_555 yes
O(1) C(1) 1.434(10) 1_555 1_555 yes
O(1) C(22) 1.42(1) 1_555 1_555 yes
O(2) C(11) 1.37(1) 1_555 1_555 yes
O(3) C(21) 1.36(1) 1_555 1_555 yes
O(4) C(42) 1.38(1) 1_555 1_555 yes
O(5) C(32) 1.44(1) 1_555 1_555 yes
O(5) Li(1) 1.92(2) 1_555 1_555 yes
O(6) C(43) 1.45(1) 1_555 1_555 yes
O(6) C(46) 1.443(9) 1_555 1_555 yes
O(6) Li(1) 1.96(2) 1_555 1_555 yes
O(7) C(47) 1.47(1) 1_555 1_555 yes
O(7) C(50) 1.45(1) 1_555 1_555 yes
O(7) Li(1) 1.90(2) 1_555 1_555 yes
O(8) C(51) 1.42(2) 1_555 1_555 yes
O(8) C(54) 1.50(2) 1_555 1_555 yes
O(8) Li(1) 1.92(2) 1_555 1_555 yes
O(9) C(62) 1.34(2) 1_555 1_555 yes
O(9) C(64) 1.43(3) 1_555 1_555 yes
C(1) C(2) 1.49(1) 1_555 1_555 yes
C(2) C(3) 1.37(1) 1_555 1_555 yes
C(2) C(11) 1.39(1) 1_555 1_555 yes
C(3) C(4) 1.42(1) 1_555 1_555 yes
C(4) C(5) 1.41(1) 1_555 1_555 yes
C(4) C(9) 1.47(1) 1_555 1_555 yes
C(5) C(6) 1.37(1) 1_555 1_555 yes
C(6) C(7) 1.38(1) 1_555 1_555 yes
C(7) C(8) 1.39(1) 1_555 1_555 yes
C(8) C(9) 1.38(1) 1_555 1_555 yes
C(9) C(10) 1.41(1) 1_555 1_555 yes
C(10) C(11) 1.43(1) 1_555 1_555 yes
C(10) C(12) 1.49(1) 1_555 1_555 yes
C(12) C(13) 1.45(1) 1_555 1_555 yes
C(12) C(21) 1.36(1) 1_555 1_555 yes
C(13) C(14) 1.43(1) 1_555 1_555 yes
C(13) C(18) 1.43(1) 1_555 1_555 yes
C(14) C(15) 1.38(1) 1_555 1_555 yes
C(15) C(16) 1.42(2) 1_555 1_555 yes
C(16) C(17) 1.35(2) 1_555 1_555 yes
C(17) C(18) 1.41(1) 1_555 1_555 yes
C(18) C(19) 1.38(2) 1_555 1_555 yes
C(19) C(20) 1.38(2) 1_555 1_555 yes
C(20) C(21) 1.41(1) 1_555 1_555 yes
C(22) C(23) 1.53(1) 1_555 1_555 yes
C(23) C(24) 1.33(1) 1_555 1_555 yes
C(23) C(32) 1.41(1) 1_555 1_555 yes
C(24) C(25) 1.43(1) 1_555 1_555 yes
C(25) C(26) 1.42(1) 1_555 1_555 yes
C(25) C(30) 1.47(1) 1_555 1_555 yes
C(26) C(27) 1.39(1) 1_555 1_555 yes
C(27) C(28) 1.36(1) 1_555 1_555 yes
C(28) C(29) 1.40(1) 1_555 1_555 yes
C(29) C(30) 1.43(1) 1_555 1_555 yes
C(30) C(31) 1.39(1) 1_555 1_555 yes
C(31) C(32) 1.40(1) 1_555 1_555 yes
C(31) C(33) 1.52(1) 1_555 1_555 yes
C(33) C(34) 1.44(1) 1_555 1_555 yes
C(33) C(42) 1.39(1) 1_555 1_555 yes
C(34) C(35) 1.42(1) 1_555 1_555 yes
C(34) C(39) 1.39(1) 1_555 1_555 yes
C(35) C(36) 1.37(2) 1_555 1_555 yes
C(36) C(37) 1.50(2) 1_555 1_555 yes
C(37) C(38) 1.32(2) 1_555 1_555 yes
C(38) C(39) 1.46(2) 1_555 1_555 yes
C(39) C(40) 1.45(2) 1_555 1_555 yes
C(40) C(41) 1.33(2) 1_555 1_555 yes
C(41) C(42) 1.42(2) 1_555 1_555 yes
C(43) C(44) 1.51(2) 1_555 1_555 yes
C(44) C(45) 1.53(2) 1_555 1_555 yes
C(45) C(46) 1.52(2) 1_555 1_555 yes
C(47) C(48) 1.45(2) 1_555 1_555 yes
C(48) C(49) 1.50(2) 1_555 1_555 yes
C(49) C(50) 1.55(2) 1_555 1_555 yes
C(51) C(52) 1.44(2) 1_555 1_555 yes
C(52) C(53) 1.45(3) 1_555 1_555 yes
C(53) C(54) 1.47(2) 1_555 1_555 yes
C(55) C(56) 1.35(2) 1_555 1_555 yes
C(55) C(60) 1.38(2) 1_555 1_555 yes
C(55) C(61) 1.49(2) 1_555 1_555 yes
C(56) C(57) 1.35(2) 1_555 1_555 yes
C(57) C(58) 1.42(2) 1_555 1_555 yes
C(58) C(59) 1.36(2) 1_555 1_555 yes
C(59) C(60) 1.39(2) 1_555 1_555 yes
C(62) C(63) 1.05(3) 1_555 1_555 yes
C(64) C(65) 1.00(3) 1_555 1_555 yes

loop_
_geom_contact_atom_site_label_1
_geom_contact_atom_site_label_2
_geom_contact_distance
_geom_contact_site_symmetry_1
_geom_contact_site_symmetry_2
O(1) O(9) 3.42(1) 1_555 1_555
O(1) C(61) 3.57(2) 1_555 1_555
O(3) C(37) 3.57(2) 1_555 2_545
O(4) C(46) 3.14(1) 1_555 1_455
O(9) C(1) 3.56(2) 1_555 1_555
C(14) C(26) 3.53(1) 1_555 2_444
C(20) C(37) 3.36(2) 1_555 2_545
C(21) C(37) 3.47(2) 1_555 2_545

loop_
_geom_torsion_atom_site_label_1
_geom_torsion_atom_site_label_2
_geom_torsion_atom_site_label_3
_geom_torsion_atom_site_label_4
_geom_torsion
_geom_torsion_site_symmetry_1
_geom_torsion_site_symmetry_2
_geom_torsion_site_symmetry_3
_geom_torsion_site_symmetry_4
_geom_torsion_publ_flag
Ga(1) O(2) C(11) C(2) -113.5(8) 1_555 1_555 1_555 1_555 yes
Ga(1) O(2) C(11) C(10) 62.3(9) 1_555 1_555 1_555 1_555 yes
Ga(1) O(3) C(21) C(12) 66.7(9) 1_555 1_555 1_555 1_555 yes
Ga(1) O(3) C(21) C(20) -113.4(8) 1_555 1_555 1_555 1_555 yes
Ga(1) O(4) C(42) C(33) 68.5(10) 1_555 1_555 1_555 1_555 yes
Ga(1) O(4) C(42) C(41) -113.9(7) 1_555 1_555 1_555 1_555 yes
Ga(1) O(5) C(32) C(23) -103.2(7) 1_555 1_555 1_555 1_555 yes
Ga(1) O(5) C(32) C(31) 76.8(8) 1_555 1_555 1_555 1_555 yes
Ga(1) O(5) Li(1) O(6) 67(1) 1_555 1_555 1_555 1_555 yes
Ga(1) O(5) Li(1) O(7) -47(1) 1_555 1_555 1_555 1_555 yes
Ga(1) O(5) Li(1) O(8) -170.5(6) 1_555 1_555 1_555 1_555 yes
O(1) C(1) C(2) C(3) -60(1) 1_555 1_555 1_555 1_555 yes
O(1) C(1) C(2) C(11) 120.1(9) 1_555 1_555 1_555 1_555 yes
O(1) C(22) C(23) C(24) -48(1) 1_555 1_555 1_555 1_555 yes
O(1) C(22) C(23) C(32) 130.3(8) 1_555 1_555 1_555 1_555 yes
O(2) Ga(1) O(3) C(21) -38.5(6) 1_555 1_555 1_555 1_555 yes
O(2) Ga(1) O(4) C(42) -155.7(6) 1_555 1_555 1_555 1_555 yes
O(2) Ga(1) O(5) C(32) 62.7(5) 1_555 1_555 1_555 1_555 yes
O(2) Ga(1) O(5) Li(1) -120.5(8) 1_555 1_555 1_555 1_555 yes
O(2) C(11) C(2) C(1) -3(1) 1_555 1_555 1_555 1_555 yes
O(2) C(11) C(2) C(3) 176.9(8) 1_555 1_555 1_555 1_555 yes
O(2) C(11) C(10) C(9) -172.6(8) 1_555 1_555 1_555 1_555 yes
O(2) C(11) C(10) C(12) 8(1) 1_555 1_555 1_555 1_555 yes
O(3) Ga(1) O(2) C(11) -44.7(6) 1_555 1_555 1_555 1_555 yes
O(3) Ga(1) O(4) C(42) 79.8(7) 1_555 1_555 1_555 1_555 yes
O(3) Ga(1) O(5) C(32) -177.1(5) 1_555 1_555 1_555 1_555 yes
O(3) Ga(1) O(5) Li(1) -0.3(9) 1_555 1_555 1_555 1_555 yes
O(3) C(21) C(12) C(10) 0(1) 1_555 1_555 1_555 1_555 yes
O(3) C(21) C(12) C(13) -176.8(7) 1_555 1_555 1_555 1_555 yes
O(3) C(21) C(20) C(19) -178(1) 1_555 1_555 1_555 1_555 yes
O(4) Ga(1) O(2) C(11) -174.3(6) 1_555 1_555 1_555 1_555 yes
O(4) Ga(1) O(3) C(21) 85.1(6) 1_555 1_555 1_555 1_555 yes
O(4) Ga(1) O(5) C(32) -52.8(6) 1_555 1_555 1_555 1_555 yes
O(4) Ga(1) O(5) Li(1) 124.0(8) 1_555 1_555 1_555 1_555 yes
O(4) C(42) C(33) C(31) 2(1) 1_555 1_555 1_555 1_555 yes
O(4) C(42) C(33) C(34) -175.1(7) 1_555 1_555 1_555 1_555 yes
O(4) C(42) C(41) C(40) 177.0(9) 1_555 1_555 1_555 1_555 yes
O(5) Ga(1) O(2) C(11) 73.5(6) 1_555 1_555 1_555 1_555 yes
O(5) Ga(1) O(3) C(21) -161.2(5) 1_555 1_555 1_555 1_555 yes
O(5) Ga(1) O(4) C(42) -36.1(7) 1_555 1_555 1_555 1_555 yes
O(5) C(32) C(23) C(22) 0(1) 1_555 1_555 1_555 1_555 yes
O(5) C(32) C(23) C(24) 178.9(7) 1_555 1_555 1_555 1_555 yes
O(5) C(32) C(31) C(30) -178.1(7) 1_555 1_555 1_555 1_555 yes
O(5) C(32) C(31) C(33) 0(1) 1_555 1_555 1_555 1_555 yes
O(5) Li(1) O(6) C(43) -39(1) 1_555 1_555 1_555 1_555 yes
O(5) Li(1) O(6) C(46) 150.7(10) 1_555 1_555 1_555 1_555 yes
O(5) Li(1) O(7) C(47) -46(1) 1_555 1_555 1_555 1_555 yes
O(5) Li(1) O(7) C(50) 110(1) 1_555 1_555 1_555 1_555 yes
O(5) Li(1) O(8) C(51) -53(1) 1_555 1_555 1_555 1_555 yes
O(5) Li(1) O(8) C(54) 130(1) 1_555 1_555 1_555 1_555 yes
O(6) C(43) C(44) C(45) -33(1) 1_555 1_555 1_555 1_555 yes
O(6) C(46) C(45) C(44) -25(1) 1_555 1_555 1_555 1_555 yes
O(6) Li(1) O(5) C(32) -116.5(9) 1_555 1_555 1_555 1_555 yes
O(6) Li(1) O(7) C(47) -165.5(8) 1_555 1_555 1_555 1_555 yes
O(6) Li(1) O(7) C(50) -8(1) 1_555 1_555 1_555 1_555 yes
O(6) Li(1) O(8) C(51) 70(1) 1_555 1_555 1_555 1_555 yes
O(6) Li(1) O(8) C(54) -105(1) 1_555 1_555 1_555 1_555 yes
O(7) C(47) C(48) C(49) 39(1) 1_555 1_555 1_555 1_555 yes
O(7) C(50) C(49) C(48) 16(1) 1_555 1_555 1_555 1_555 yes
O(7) Li(1) O(5) C(32) 128.9(9) 1_555 1_555 1_555 1_555 yes
O(7) Li(1) O(6) C(43) 80(1) 1_555 1_555 1_555 1_555 yes
O(7) Li(1) O(6) C(46) -89(1) 1_555 1_555 1_555 1_555 yes
O(7) Li(1) O(8) C(51) -178(1) 1_555 1_555 1_555 1_555 yes
O(7) Li(1) O(8) C(54) 5(1) 1_555 1_555 1_555 1_555 yes
O(8) C(51) C(52) C(53) 20(2) 1_555 1_555 1_555 1_555 yes
O(8) C(54) C(53) C(52) 20(2) 1_555 1_555 1_555 1_555 yes
O(8) Li(1) O(5) C(32) 5(1) 1_555 1_555 1_555 1_555 yes
O(8) Li(1) O(6) C(43) -165.3(10) 1_555 1_555 1_555 1_555 yes
O(8) Li(1) O(6) C(46) 24(1) 1_555 1_555 1_555 1_555 yes
O(8) Li(1) O(7) C(47) 79(1) 1_555 1_555 1_555 1_555 yes
O(8) Li(1) O(7) C(50) -123(1) 1_555 1_555 1_555 1_555 yes
C(1) O(1) C(22) C(23) -72.6(9) 1_555 1_555 1_555 1_555 yes
C(1) C(2) C(3) C(4) 176.9(8) 1_555 1_555 1_555 1_555 yes
C(1) C(2) C(11) C(10) -179.6(8) 1_555 1_555 1_555 1_555 yes
C(2) C(1) O(1) C(22) -66.5(10) 1_555 1_555 1_555 1_555 yes
C(2) C(3) C(4) C(5) -171.8(9) 1_555 1_555 1_555 1_555 yes
C(2) C(3) C(4) C(9) 2(1) 1_555 1_555 1_555 1_555 yes
C(2) C(11) C(10) C(9) 3(1) 1_555 1_555 1_555 1_555 yes
C(2) C(11) C(10) C(12) -175.9(9) 1_555 1_555 1_555 1_555 yes
C(3) C(2) C(11) C(10) 1(1) 1_555 1_555 1_555 1_555 yes
C(3) C(4) C(5) C(6) 176.5(9) 1_555 1_555 1_555 1_555 yes
C(3) C(4) C(9) C(8) -178.9(8) 1_555 1_555 1_555 1_555 yes
C(3) C(4) C(9) C(10) 1(1) 1_555 1_555 1_555 1_555 yes
C(4) C(3) C(2) C(11) -3(1) 1_555 1_555 1_555 1_555 yes
C(4) C(5) C(6) C(7) 0(1) 1_555 1_555 1_555 1_555 yes
C(4) C(9) C(8) C(7) 4(1) 1_555 1_555 1_555 1_555 yes
C(4) C(9) C(10) C(11) -4(1) 1_555 1_555 1_555 1_555 yes
C(4) C(9) C(10) C(12) 174.5(8) 1_555 1_555 1_555 1_555 yes
C(5) C(4) C(9) C(8) -4(1) 1_555 1_555 1_555 1_555 yes
C(5) C(4) C(9) C(10) 176.3(8) 1_555 1_555 1_555 1_555 yes
C(5) C(6) C(7) C(8) 0(1) 1_555 1_555 1_555 1_555 yes
C(6) C(5) C(4) C(9) 2(1) 1_555 1_555 1_555 1_555 yes
C(6) C(7) C(8) C(9) -2(1) 1_555 1_555 1_555 1_555 yes
C(7) C(8) C(9) C(10) -176.1(9) 1_555 1_555 1_555 1_555 yes
C(8) C(9) C(10) C(11) 176.4(8) 1_555 1_555 1_555 1_555 yes
C(8) C(9) C(10) C(12) -4(1) 1_555 1_555 1_555 1_555 yes
C(9) C(10) C(12) C(13) -66(1) 1_555 1_555 1_555 1_555 yes
C(9) C(10) C(12) C(21) 116.1(10) 1_555 1_555 1_555 1_555 yes
C(10) C(12) C(13) C(14) -5(1) 1_555 1_555 1_555 1_555 yes
C(10) C(12) C(13) C(18) 177.0(8) 1_555 1_555 1_555 1_555 yes
C(10) C(12) C(21) C(20) -179.2(9) 1_555 1_555 1_555 1_555 yes
C(11) C(10) C(12) C(13) 112.4(9) 1_555 1_555 1_555 1_555 yes
C(11) C(10) C(12) C(21) -64(1) 1_555 1_555 1_555 1_555 yes
C(12) C(13) C(14) C(15) -179.6(8) 1_555 1_555 1_555 1_555 yes
C(12) C(13) C(18) C(17) -179.9(8) 1_555 1_555 1_555 1_555 yes
C(12) C(13) C(18) C(19) 3(1) 1_555 1_555 1_555 1_555 yes
C(12) C(21) C(20) C(19) 1(1) 1_555 1_555 1_555 1_555 yes
C(13) C(12) C(21) C(20) 3(1) 1_555 1_555 1_555 1_555 yes
C(13) C(14) C(15) C(16) 0(1) 1_555 1_555 1_555 1_555 yes
C(13) C(18) C(17) C(16) -1(1) 1_555 1_555 1_555 1_555 yes
C(13) C(18) C(19) C(20) 1(1) 1_555 1_555 1_555 1_555 yes
C(14) C(13) C(12) C(21) 172.3(8) 1_555 1_555 1_555 1_555 yes
C(14) C(13) C(18) C(17) 2(1) 1_555 1_555 1_555 1_555 yes
C(14) C(13) C(18) C(19) -175.0(9) 1_555 1_555 1_555 1_555 yes
C(14) C(15) C(16) C(17) 0(1) 1_555 1_555 1_555 1_555 yes
C(15) C(14) C(13) C(18) -1(1) 1_555 1_555 1_555 1_555 yes
C(15) C(16) C(17) C(18) 0(1) 1_555 1_555 1_555 1_555 yes
C(16) C(17) C(18) C(19) 175(1) 1_555 1_555 1_555 1_555 yes
C(17) C(18) C(19) C(20) -175(1) 1_555 1_555 1_555 1_555 yes
C(18) C(13) C(12) C(21) -5(1) 1_555 1_555 1_555 1_555 yes
C(18) C(19) C(20) C(21) -3(1) 1_555 1_555 1_555 1_555 yes
C(22) C(23) C(24) C(25) 179.7(7) 1_555 1_555 1_555 1_555 yes
C(22) C(23) C(32) C(31) 179.6(8) 1_555 1_555 1_555 1_555 yes
C(23) C(24) C(25) C(26) -177.9(8) 1_555 1_555 1_555 1_555 yes
C(23) C(24) C(25) C(30) 0(1) 1_555 1_555 1_555 1_555 yes
C(23) C(32) O(5) Li(1) 79.4(10) 1_555 1_555 1_555 1_555 yes
C(23) C(32) C(31) C(30) 1(1) 1_555 1_555 1_555 1_555 yes
C(23) C(32) C(31) C(33) 179.8(8) 1_555 1_555 1_555 1_555 yes
C(24) C(23) C(32) C(31) -1(1) 1_555 1_555 1_555 1_555 yes
C(24) C(25) C(26) C(27) 178.6(8) 1_555 1_555 1_555 1_555 yes
C(24) C(25) C(30) C(29) -178.7(7) 1_555 1_555 1_555 1_555 yes
C(24) C(25) C(30) C(31) 1(1) 1_555 1_555 1_555 1_555 yes
C(25) C(24) C(23) C(32) 0(1) 1_555 1_555 1_555 1_555 yes
C(25) C(26) C(27) C(28) 0(1) 1_555 1_555 1_555 1_555 yes
C(25) C(30) C(29) C(28) 0(1) 1_555 1_555 1_555 1_555 yes
C(25) C(30) C(31) C(32) -2(1) 1_555 1_555 1_555 1_555 yes
C(25) C(30) C(31) C(33) -179.8(8) 1_555 1_555 1_555 1_555 yes
C(26) C(25) C(30) C(29) -1(1) 1_555 1_555 1_555 1_555 yes
C(26) C(25) C(30) C(31) 178.8(8) 1_555 1_555 1_555 1_555 yes
C(26) C(27) C(28) C(29) 0(1) 1_555 1_555 1_555 1_555 yes
C(27) C(26) C(25) C(30) 1(1) 1_555 1_555 1_555 1_555 yes
C(27) C(28) C(29) C(30) 0(1) 1_555 1_555 1_555 1_555 yes
C(28) C(29) C(30) C(31) -179.2(8) 1_555 1_555 1_555 1_555 yes
C(29) C(30) C(31) C(32) 178.0(8) 1_555 1_555 1_555 1_555 yes
C(29) C(30) C(31) C(33) 0(1) 1_555 1_555 1_555 1_555 yes
C(30) C(31) C(33) C(34) -67(1) 1_555 1_555 1_555 1_555 yes
C(30) C(31) C(33) C(42) 115.4(10) 1_555 1_555 1_555 1_555 yes
C(31) C(32) O(5) Li(1) -100.5(9) 1_555 1_555 1_555 1_555 yes
C(31) C(33) C(34) C(35) -4(1) 1_555 1_555 1_555 1_555 yes
C(31) C(33) C(34) C(39) 176.9(8) 1_555 1_555 1_555 1_555 yes
C(31) C(33) C(42) C(41) -175.2(8) 1_555 1_555 1_555 1_555 yes
C(32) C(31) C(33) C(34) 115.0(9) 1_555 1_555 1_555 1_555 yes
C(32) C(31) C(33) C(42) -62(1) 1_555 1_555 1_555 1_555 yes
C(33) C(34) C(35) C(36) -178.5(9) 1_555 1_555 1_555 1_555 yes
C(33) C(34) C(39) C(38) 176.1(9) 1_555 1_555 1_555 1_555 yes
C(33) C(34) C(39) C(40) 2(1) 1_555 1_555 1_555 1_555 yes
C(33) C(42) C(41) C(40) -5(1) 1_555 1_555 1_555 1_555 yes
C(34) C(33) C(42) C(41) 7(1) 1_555 1_555 1_555 1_555 yes
C(34) C(35) C(36) C(37) 4(1) 1_555 1_555 1_555 1_555 yes
C(34) C(39) C(38) C(37) 0(1) 1_555 1_555 1_555 1_555 yes
C(34) C(39) C(40) C(41) 0(1) 1_555 1_555 1_555 1_555 yes
C(35) C(34) C(33) C(42) 172.5(8) 1_555 1_555 1_555 1_555 yes
C(35) C(34) C(39) C(38) -2(1) 1_555 1_555 1_555 1_555 yes
C(35) C(34) C(39) C(40) -176.2(9) 1_555 1_555 1_555 1_555 yes
C(35) C(36) C(37) C(38) -5(1) 1_555 1_555 1_555 1_555 yes
C(36) C(35) C(34) C(39) 0(1) 1_555 1_555 1_555 1_555 yes
C(36) C(37) C(38) C(39) 3(1) 1_555 1_555 1_555 1_555 yes
C(37) C(38) C(39) C(40) 174(1) 1_555 1_555 1_555 1_555 yes
C(38) C(39) C(40) C(41) -173.9(10) 1_555 1_555 1_555 1_555 yes
C(39) C(34) C(33) C(42) -5(1) 1_555 1_555 1_555 1_555 yes
C(39) C(40) C(41) C(42) 1(1) 1_555 1_555 1_555 1_555 yes
C(43) O(6) C(46) C(45) 5(1) 1_555 1_555 1_555 1_555 yes
C(43) C(44) C(45) C(46) 35(1) 1_555 1_555 1_555 1_555 yes
C(44) C(43) O(6) C(46) 18(1) 1_555 1_555 1_555 1_555 yes
C(44) C(43) O(6) Li(1) -152(1) 1_555 1_555 1_555 1_555 yes
C(45) C(46) O(6) Li(1) 176(1) 1_555 1_555 1_555 1_555 yes
C(47) O(7) C(50) C(49) 6(1) 1_555 1_555 1_555 1_555 yes
C(47) C(48) C(49) C(50) -34(1) 1_555 1_555 1_555 1_555 yes
C(48) C(47) O(7) C(50) -27(1) 1_555 1_555 1_555 1_555 yes
C(48) C(47) O(7) Li(1) 134(1) 1_555 1_555 1_555 1_555 yes
C(49) C(50) O(7) Li(1) -153(1) 1_555 1_555 1_555 1_555 yes
C(51) O(8) C(54) C(53) -8(1) 1_555 1_555 1_555 1_555 yes
C(51) C(52) C(53) C(54) -25(2) 1_555 1_555 1_555 1_555 yes
C(52) C(51) O(8) C(54) -7(1) 1_555 1_555 1_555 1_555 yes
C(52) C(51) O(8) Li(1) 175(1) 1_555 1_555 1_555 1_555 yes
C(53) C(54) O(8) Li(1) 169(1) 1_555 1_555 1_555 1_555 yes
C(55) C(56) C(57) C(58) -4(2) 1_555 1_555 1_555 1_555 yes
C(55) C(60) C(59) C(58) -2(1) 1_555 1_555 1_555 1_555 yes
C(56) C(55) C(60) C(59) 2(1) 1_555 1_555 1_555 1_555 yes
C(56) C(57) C(58) C(59) 4(1) 1_555 1_555 1_555 1_555 yes
C(57) C(56) C(55) C(60) 1(1) 1_555 1_555 1_555 1_555 yes
C(57) C(56) C(55) C(61) -176(1) 1_555 1_555 1_555 1_555 yes
C(57) C(58) C(59) C(60) -1(1) 1_555 1_555 1_555 1_555 yes
C(59) C(60) C(55) C(61) -179(1) 1_555 1_555 1_555 1_555 yes
C(62) O(9) C(64) C(65) 29(15) 1_555 1_555 1_555 1_555 yes
C(63) C(62) O(9) C(64) 112(14) 1_555 1_555 1_555 1_555 yes
